data_1542697
loop_
_publ_author_name
'Wang, Miao'
'Xiang, Jia-Chen'
'Cheng, Yan'
'Wu, Yan-Dong'
'Wu, An-Xin'

_publ_section_title
;
 Synthesis of 2,4,5-Trisubstituted Furans via a Triple C(sp(3))-H
 Functionalization Reaction Using Rongalite as the C1 Unit.
;
_journal_issue 3
_journal_name_full 'Organic letters'
_journal_page_first 524
_journal_page_last 527
_journal_paper_doi 10.1021/acs.orglett.5b03552
_journal_volume 18
_journal_year 2016
_chemical_formula_sum 'C19 H16 O4 S2'
_chemical_formula_weight 372.44
_chemical_name_systematic
; 
 ? 
;
_space_group_IT_number 2
_symmetry_cell_setting triclinic
_symmetry_space_group_name_Hall '-P 1'
_symmetry_space_group_name_H-M 'P -1'
_atom_sites_solution_hydrogens geom
_atom_sites_solution_primary direct
_atom_sites_solution_secondary difmap
_audit_creation_method SHELXL-97
_cell_angle_alpha 77.359(16)
_cell_angle_beta 78.217(17)
_cell_angle_gamma 86.315(18)
_cell_formula_units_Z 2
_cell_length_a 7.573(9)
_cell_length_b 8.012(10)
_cell_length_c 15.475(19)
_cell_measurement_reflns_used 1156
_cell_measurement_temperature 273(2)
_cell_measurement_theta_max 26.42
_cell_measurement_theta_min 2.68
_cell_volume 896.7(19)
_computing_structure_refinement 'SHELXL-97 (Sheldrick, 1997)'
_computing_structure_solution 'SHELXS-97 (Sheldrick, 1990)'
_diffrn_ambient_temperature 273(2)
_diffrn_measured_fraction_theta_full 0.946
_diffrn_measured_fraction_theta_max 0.946
_diffrn_measurement_device_type CCD
_diffrn_radiation_monochromator graphite
_diffrn_radiation_source 'fine-focus sealed tube'
_diffrn_radiation_type MoK\a
_diffrn_radiation_wavelength 0.71073
_diffrn_reflns_av_R_equivalents 0.0485
_diffrn_reflns_av_sigmaI/netI 0.0832
_diffrn_reflns_limit_h_max 8
_diffrn_reflns_limit_h_min -8
_diffrn_reflns_limit_k_max 8
_diffrn_reflns_limit_k_min -9
_diffrn_reflns_limit_l_max 18
_diffrn_reflns_limit_l_min -18
_diffrn_reflns_number 5059
_diffrn_reflns_theta_full 25.00
_diffrn_reflns_theta_max 25.00
_diffrn_reflns_theta_min 2.61
_exptl_absorpt_coefficient_mu 0.317
_exptl_absorpt_correction_T_max 0.9451
_exptl_absorpt_correction_T_min 0.9335
_exptl_absorpt_correction_type multi-scan
_exptl_absorpt_process_details sadabs
_exptl_crystal_colour colorless
_exptl_crystal_density_diffrn 1.379
_exptl_crystal_density_method 'not measured'
_exptl_crystal_description block
_exptl_crystal_F_000 388
_exptl_crystal_size_max 0.22
_exptl_crystal_size_mid 0.20
_exptl_crystal_size_min 0.18
_refine_diff_density_max 0.307
_refine_diff_density_min -0.264
_refine_diff_density_rms 0.073
_refine_ls_extinction_method none
_refine_ls_goodness_of_fit_ref 0.962
_refine_ls_hydrogen_treatment mixed
_refine_ls_matrix_type full
_refine_ls_number_parameters 228
_refine_ls_number_reflns 2982
_refine_ls_number_restraints 0
_refine_ls_restrained_S_all 0.962
_refine_ls_R_factor_all 0.1033
_refine_ls_R_factor_gt 0.0593
_refine_ls_shift/su_max 0.001
_refine_ls_shift/su_mean 0.000
_refine_ls_structure_factor_coef Fsqd
_refine_ls_weighting_details 'calc w=1/[\s^2^(Fo^2^)+(0.1039P)^2^+0.0000P] where P=(Fo^2^+2Fc^2^)/3'
_refine_ls_weighting_scheme calc
_refine_ls_wR_factor_gt 0.1630
_refine_ls_wR_factor_ref 0.1816
_reflns_number_gt 1836
_reflns_number_total 2982
_reflns_threshold_expression >2sigma(I)
_cod_data_source_file ol5b03552_si_002.cif
_cod_data_source_block 1
_cod_depositor_comments
;
The following automatic conversions were performed:

'_symmetry_cell_setting' value 'Triclinic' changed to 'triclinic'
according to
/usr/data/users/saulius/crontab/automatic-downloads/current/ACS/lib/dictionaries/cif_core.dic
dictionary named 'cif_core.dic' version 2.4.2 from 2011-04-26.

Automatic conversion script
Id: cif_fix_values 4268 2015-11-12 08:31:59Z antanas 
;
_cod_original_cell_volume 896.6(19)
_cod_original_sg_symbol_H-M P-1
_cod_database_code 1542697

loop_
_symmetry_equiv_pos_as_xyz
'x, y, z'
'-x, -y, -z'

loop_
_atom_site_label
_atom_site_type_symbol
_atom_site_fract_x
_atom_site_fract_y
_atom_site_fract_z
_atom_site_U_iso_or_equiv
_atom_site_adp_type
_atom_site_occupancy
_atom_site_symmetry_multiplicity
_atom_site_calc_flag
_atom_site_refinement_flags
S1 S 0.06167(19) 0.03319(14) 1.33033(7) 0.0615(4) Uani 1 1 d .
S2 S 0.85434(15) 0.19512(17) 0.96636(7) 0.0625(4) Uani 1 1 d .
O3 O 0.3996(3) 0.3999(3) 0.90338(15) 0.0432(7) Uani 1 1 d .
O4 O 0.2763(4) 0.6054(5) 0.76612(19) 0.0719(11) Uani 1 1 d .
C5 C 0.3971(5) 0.2454(5) 1.0537(2) 0.0407(9) Uani 1 1 d .
C8 C 0.5005(5) 0.3081(5) 0.9627(2) 0.0369(9) Uani 1 1 d .
C4 C 0.2153(5) 0.2819(5) 1.0731(2) 0.0432(9) Uani 1 1 d .
H4 H 0.1606 0.3501 1.0287 0.052 Uiso 1 1 calc R
C11 C 0.5124(5) 0.4437(5) 0.8213(2) 0.0387(9) Uani 1 1 d .
C2 C 0.1960(6) 0.1188(5) 1.2238(2) 0.0470(10) Uani 1 1 d .
C9 C 0.6743(5) 0.2967(5) 0.9193(2) 0.0393(9) Uani 1 1 d .
C13 C 0.5355(5) 0.5789(5) 0.6553(2) 0.0380(9) Uani 1 1 d .
C3 C 0.1115(6) 0.2186(5) 1.1579(2) 0.0484(10) Uani 1 1 d .
H3 H -0.0117 0.2425 1.1703 0.058 Uiso 1 1 calc R
C7 C 0.3762(7) 0.0847(6) 1.2065(3) 0.0573(12) Uani 1 1 d .
H7 H 0.4308 0.0192 1.2517 0.069 Uiso 1 1 calc R
C12 C 0.4290(5) 0.5485(5) 0.7491(2) 0.0441(10) Uani 1 1 d .
C10 C 0.6803(5) 0.3837(5) 0.8286(2) 0.0420(9) Uani 1 1 d .
H10 H 0.7818 0.3972 0.7825 0.050 Uiso 1 1 calc R
O1 O 0.1759(7) -0.0770(5) 1.3830(2) 0.1102(17) Uani 1 1 d .
C18 C 0.6498(6) 0.4564(5) 0.6213(2) 0.0449(10) Uani 1 1 d .
H18 H 0.6642 0.3502 0.6583 0.054 Uiso 1 1 calc R
C14 C 0.5107(5) 0.7350(5) 0.5984(2) 0.0469(10) Uani 1 1 d .
H14 H 0.4316 0.8173 0.6196 0.056 Uiso 1 1 calc R
C6 C 0.4798(6) 0.1474(6) 1.1214(3) 0.0542(11) Uani 1 1 d .
H6 H 0.6033 0.1241 1.1097 0.065 Uiso 1 1 calc R
C15 C 0.6039(6) 0.7675(6) 0.5102(3) 0.0568(12) Uani 1 1 d .
H15 H 0.5897 0.8730 0.4724 0.068 Uiso 1 1 calc R
C16 C 0.7185(6) 0.6441(6) 0.4776(3) 0.0577(12) Uani 1 1 d .
H16 H 0.7792 0.6658 0.4177 0.069 Uiso 1 1 calc R
C1 C -0.0029(6) 0.2062(5) 1.3810(3) 0.0515(11) Uani 1 1 d .
H1A H -0.0803 0.2819 1.3475 0.077 Uiso 1 1 calc R
H1B H 0.1023 0.2662 1.3817 0.077 Uiso 1 1 calc R
H1C H -0.0663 0.1662 1.4418 0.077 Uiso 1 1 calc R
C17 C 0.7422(6) 0.4907(6) 0.5332(3) 0.0552(11) Uani 1 1 d .
H17 H 0.8212 0.4087 0.5116 0.066 Uiso 1 1 calc R
C19 C 1.0365(6) 0.2222(7) 0.8715(3) 0.0597(12) Uani 1 1 d .
H19A H 1.0057 0.1744 0.8250 0.090 Uiso 1 1 calc R
H19B H 1.1427 0.1650 0.8894 0.090 Uiso 1 1 calc R
H19C H 1.0594 0.3420 0.8490 0.090 Uiso 1 1 calc R
O2 O -0.0971(6) -0.0340(6) 1.3161(2) 0.1058(16) Uani 1 1 d .

loop_
_atom_site_aniso_label
_atom_site_aniso_U_11
_atom_site_aniso_U_22
_atom_site_aniso_U_33
_atom_site_aniso_U_23
_atom_site_aniso_U_13
_atom_site_aniso_U_12
S1 0.0955(10) 0.0380(6) 0.0358(6) -0.0006(4) 0.0165(6) -0.0072(6)
S2 0.0449(7) 0.0864(10) 0.0454(6) 0.0077(6) -0.0108(5) 0.0094(6)
O3 0.0390(15) 0.0506(16) 0.0326(13) 0.0025(11) -0.0030(11) 0.0018(13)
O4 0.0493(19) 0.099(3) 0.0455(17) 0.0128(16) 0.0026(14) 0.0273(18)
C5 0.052(2) 0.035(2) 0.0326(18) -0.0028(15) -0.0054(17) -0.0054(18)
C8 0.041(2) 0.037(2) 0.0304(18) -0.0013(15) -0.0085(16) -0.0023(17)
C4 0.039(2) 0.050(2) 0.037(2) -0.0044(17) -0.0033(16) -0.0004(18)
C11 0.037(2) 0.044(2) 0.0281(18) 0.0011(15) 0.0009(15) -0.0017(17)
C2 0.071(3) 0.033(2) 0.0297(19) -0.0044(15) 0.0047(18) -0.005(2)
C9 0.041(2) 0.040(2) 0.0356(19) -0.0016(16) -0.0121(17) -0.0027(17)
C13 0.038(2) 0.042(2) 0.0305(18) -0.0002(15) -0.0057(15) 0.0018(17)
C3 0.054(2) 0.050(3) 0.037(2) -0.0100(18) 0.0025(18) -0.003(2)
C7 0.071(3) 0.055(3) 0.033(2) 0.0044(18) -0.001(2) 0.016(2)
C12 0.042(2) 0.047(2) 0.037(2) 0.0012(17) -0.0041(17) 0.0023(19)
C10 0.036(2) 0.048(2) 0.0344(19) 0.0021(16) -0.0004(16) -0.0033(18)
O1 0.161(4) 0.066(2) 0.056(2) 0.0217(17) 0.031(2) 0.059(3)
C18 0.054(2) 0.038(2) 0.038(2) -0.0017(16) -0.0069(17) 0.0032(19)
C14 0.051(2) 0.042(2) 0.042(2) 0.0022(17) -0.0097(18) 0.0059(19)
C6 0.055(3) 0.061(3) 0.039(2) 0.0003(18) -0.0063(18) 0.009(2)
C15 0.073(3) 0.048(3) 0.040(2) 0.0077(18) -0.009(2) 0.000(2)
C16 0.072(3) 0.063(3) 0.033(2) -0.0040(19) 0.000(2) -0.010(2)
C1 0.054(3) 0.053(3) 0.044(2) -0.0120(19) -0.0015(19) 0.002(2)
C17 0.066(3) 0.055(3) 0.044(2) -0.019(2) -0.005(2) 0.007(2)
C19 0.044(3) 0.083(3) 0.049(2) -0.011(2) -0.007(2) 0.008(2)
O2 0.145(4) 0.107(3) 0.060(2) -0.029(2) 0.031(2) -0.087(3)

loop_
_atom_type_symbol
_atom_type_description
_atom_type_scat_dispersion_real
_atom_type_scat_dispersion_imag
_atom_type_scat_source
C C 0.0033 0.0016 'International Tables Vol C Tables 4.2.6.8 and 6.1.1.4'
H H 0.0000 0.0000 'International Tables Vol C Tables 4.2.6.8 and 6.1.1.4'
O O 0.0106 0.0060 'International Tables Vol C Tables 4.2.6.8 and 6.1.1.4'
S S 0.1246 0.1234 'International Tables Vol C Tables 4.2.6.8 and 6.1.1.4'

loop_
_geom_angle_atom_site_label_1
_geom_angle_atom_site_label_2
_geom_angle_atom_site_label_3
_geom_angle
O2 S1 O1 119.2(3)
O2 S1 C1 107.7(3)
O1 S1 C1 107.5(2)
O2 S1 C2 108.5(2)
O1 S1 C2 107.6(2)
C1 S1 C2 105.6(2)
C9 S2 C19 102.5(2)
C11 O3 C8 107.3(3)
C4 C5 C6 119.2(4)
C4 C5 C8 119.8(3)
C6 C5 C8 121.0(4)
C9 C8 O3 109.4(3)
C9 C8 C5 136.4(3)
O3 C8 C5 114.1(3)
C5 C4 C3 121.2(4)
C10 C11 O3 109.3(3)
C10 C11 C12 135.4(3)
O3 C11 C12 115.2(3)
C7 C2 C3 121.0(4)
C7 C2 S1 120.8(3)
C3 C2 S1 118.3(3)
C8 C9 C10 106.3(3)
C8 C9 S2 126.6(3)
C10 C9 S2 127.0(3)
C18 C13 C14 119.0(3)
C18 C13 C12 123.2(3)
C14 C13 C12 117.7(3)
C2 C3 C4 118.6(4)
C2 C7 C6 120.4(4)
O4 C12 C11 120.5(3)
O4 C12 C13 121.5(3)
C11 C12 C13 118.0(3)
C11 C10 C9 107.7(3)
C17 C18 C13 120.6(4)
C15 C14 C13 119.7(4)
C7 C6 C5 119.6(4)
C14 C15 C16 120.4(4)
C17 C16 C15 119.9(4)
C16 C17 C18 120.3(4)

loop_
_geom_bond_atom_site_label_1
_geom_bond_atom_site_label_2
_geom_bond_distance
S1 O2 1.423(5)
S1 O1 1.438(4)
S1 C1 1.734(4)
S1 C2 1.769(4)
S2 C9 1.748(4)
S2 C19 1.783(4)
O3 C11 1.366(4)
O3 C8 1.374(4)
O4 C12 1.215(5)
C5 C4 1.374(6)
C5 C6 1.397(5)
C5 C8 1.462(5)
C8 C9 1.357(5)
C4 C3 1.392(5)
C11 C10 1.348(5)
C11 C12 1.470(5)
C2 C7 1.358(6)
C2 C3 1.390(6)
C9 C10 1.416(5)
C13 C18 1.386(5)
C13 C14 1.390(5)
C13 C12 1.486(5)
C7 C6 1.394(6)
C18 C17 1.376(6)
C14 C15 1.380(6)
C15 C16 1.383(6)
C16 C17 1.363(6)
